data_9013386
loop_
_publ_author_name
'Buick, I. S.'
'Grew, E. S.'
'Armbruster, T.'
'Medenbach, O.'
'Yates, M.'
'Bebout, G.'
'Clarke, G.'

_publ_section_title
;Boromullite, Al9BSi2O19, a new mineral from granulite-facies metapelites,
 Mount Safford, central Australia: a natural analogue of a synthetic
 "boron-mullite" Locality: Mount Safford, central Australia
;
_journal_name_full 'European Journal of Mineralogy'
_journal_page_first 935
_journal_page_last 950
_journal_paper_doi 10.1127/0935-1221/2008/0020-1809
_journal_volume 20
_journal_year 2008
_chemical_compound_source 'Mount Safford, central Australia'
_chemical_formula_sum 'Al4.5 B0.5 O9.5 Si'
_chemical_name_mineral Boromullite
_space_group_IT_number 36
_symmetry_space_group_name_Hall 'C 2c -2'
_symmetry_space_group_name_H-M 'C m c 21'
_cell_angle_alpha 90
_cell_angle_beta 90
_cell_angle_gamma 90
_cell_length_a 5.7168
_cell_length_b 15.023
_cell_length_c 7.675
_cell_formula_units_Z 4
_cell_volume 659.156
_database_code_amcsd 0007265
_exptl_crystal_density_diffrn 3.093
_cod_original_formula_sum 'Al4.5 B.5 Si O9.5'
_cod_database_code 9013386

loop_
_space_group_symop_operation_xyz
x,y,z
1/2+x,1/2+y,z
x,-y,1/2+z
1/2+x,1/2-y,1/2+z
-x,y,z
1/2-x,1/2+y,z
-x,-y,1/2+z
1/2-x,1/2-y,1/2+z

loop_
_atom_site_label
_atom_site_fract_x
_atom_site_fract_y
_atom_site_fract_z
_atom_site_occupancy
_atom_site_U_iso_or_equiv
Al1 0.25440 0.12120 0.65360 1.00000 0.01180
Al2Al2 0.00000 0.29800 0.49430 0.50000 0.01270
Al3 0.50000 0.30190 0.49080 0.50000 0.01190
Al4 0.50000 0.05420 0.32140 1.00000 0.01660
Al6 0.50000 0.24350 0.34690 0.50000 0.00880
B5 0.00000 0.01400 0.38300 0.50000 0.02400
Si2Al2 0.00000 0.29800 0.49430 0.50000 0.01270
Si5 0.00000 0.04870 0.31010 0.50000 0.00630
O1 0.00000 0.19440 0.59060 1.00000 0.00940
O2 0.50000 0.18250 0.55100 1.00000 0.02200
O3 0.24050 0.31120 0.36920 1.00000 0.02210
O4 0.22520 0.05720 0.43590 1.00000 0.01050
O5 0.50000 0.04830 0.72700 1.00000 0.01000
O6 0.00000 -0.04920 0.24510 1.00000 0.01060
O7 0.00000 0.35930 0.67850 1.00000 0.03900
O8 0.00000 0.12140 0.16300 0.50000 0.01600

loop_
_cod_related_entry_id
_cod_related_entry_database
_cod_related_entry_code
1 AMCSD 0007265
